data_2220175
loop_
_publ_author_name
'Yang, Huibin'
'Yu, Haibo'
'Li, Bin'

_publ_section_title
<i>N</i>-[4-Chloro-2-methyl-6-(<i>N</i>-methylcarbamoyl)phenyl]-1-(3-chloro-2-pyridyl)-3-trifluoromethyl-1<i>H</i>-pyrazole-5-carboxamide
_journal_coeditor_code HB2777
_journal_issue 12
_journal_name_full 'Acta Crystallographica Section E'
_journal_page_first o2378
_journal_paper_doi 10.1107/S1600536808037604
_journal_volume 64
_journal_year 2008
_chemical_formula_iupac 'C19 H14 Cl2 F3 N5 O2'
_chemical_formula_moiety 'C19 H14 Cl2 F3 N5 O2'
_chemical_formula_sum 'C19 H14 Cl2 F3 N5 O2'
_chemical_formula_weight 472.25
_chemical_melting_point 492(1)
_chemical_name_systematic
;
<i>N</i>-[4-Chloro-2-methyl-6-(N-methylcarbamoyl)phenyl]-1-(3-chloro-2-
pyridyl)-3-trifluoromethyl-1<i>H</i>-pyrazole-5-carboxamide
;
_space_group_IT_number 43
_symmetry_cell_setting orthorhombic
_symmetry_space_group_name_Hall 'F 2 -2d'
_symmetry_space_group_name_H-M 'F d d 2'
_atom_sites_solution_hydrogens geom
_atom_sites_solution_primary direct
_atom_sites_solution_secondary difmap
_audit_creation_method SHELXL97
_cell_angle_alpha 90.00
_cell_angle_beta 90.00
_cell_angle_gamma 90.00
_cell_formula_units_Z 16
_cell_length_a 26.4612(16)
_cell_length_b 32.8657(19)
_cell_length_c 9.4679(6)
_cell_measurement_reflns_used 3952
_cell_measurement_temperature 296(2)
_cell_measurement_theta_max 23.87
_cell_measurement_theta_min 2.37
_cell_volume 8233.9(9)
_computing_cell_refinement 'SAINT (Bruker, 1999)'
_computing_data_collection 'SMART (Bruker, 1999)'
_computing_data_reduction 'SAINT (Bruker, 1999)'
_computing_molecular_graphics 'SHELXTL (Sheldrick, 2008)'
_computing_publication_material 'SHELXTL (Sheldrick, 2008)'
_computing_structure_refinement 'SHELXL97 (Sheldrick, 2008)'
_computing_structure_solution 'SHELXS97 (Sheldrick, 2008)'
_diffrn_ambient_temperature 296(2)
_diffrn_measured_fraction_theta_full 1.000
_diffrn_measured_fraction_theta_max 1.000
_diffrn_measurement_device_type 'Bruker SMART CCD'
_diffrn_measurement_method \w
_diffrn_radiation_monochromator graphite
_diffrn_radiation_source 'fine-focus sealed tube'
_diffrn_radiation_type MoK\a
_diffrn_radiation_wavelength 0.71073
_diffrn_reflns_av_R_equivalents 0.0211
_diffrn_reflns_av_sigmaI/netI 0.0237
_diffrn_reflns_limit_h_max 24
_diffrn_reflns_limit_h_min -31
_diffrn_reflns_limit_k_max 38
_diffrn_reflns_limit_k_min -34
_diffrn_reflns_limit_l_max 11
_diffrn_reflns_limit_l_min -11
_diffrn_reflns_number 10439
_diffrn_reflns_theta_full 25.03
_diffrn_reflns_theta_max 25.03
_diffrn_reflns_theta_min 1.98
_exptl_absorpt_coefficient_mu 0.369
_exptl_absorpt_correction_T_max 0.937
_exptl_absorpt_correction_T_min 0.917
_exptl_absorpt_correction_type multi-scan
_exptl_absorpt_process_details '(SADABS; Bruker, 1999)'
_exptl_crystal_colour colourless
_exptl_crystal_density_diffrn 1.524
_exptl_crystal_density_method 'not measured'
_exptl_crystal_description block
_exptl_crystal_F_000 3840
_exptl_crystal_size_max 0.24
_exptl_crystal_size_mid 0.20
_exptl_crystal_size_min 0.18
_refine_diff_density_max 0.181
_refine_diff_density_min -0.196
_refine_ls_abs_structure_details 'Flack (1983), 1621 Friedel pairs'
_refine_ls_abs_structure_Flack -0.01(7)
_refine_ls_extinction_method none
_refine_ls_goodness_of_fit_ref 1.038
_refine_ls_hydrogen_treatment constr
_refine_ls_matrix_type full
_refine_ls_number_parameters 310
_refine_ls_number_reflns 3565
_refine_ls_number_restraints 49
_refine_ls_restrained_S_all 1.185
_refine_ls_R_factor_all 0.0383
_refine_ls_R_factor_gt 0.0340
_refine_ls_shift/su_max 0.001
_refine_ls_shift/su_mean 0.000
_refine_ls_structure_factor_coef Fsqd
_refine_ls_weighting_details 'calc w=1/[\s^2^(Fo^2^)+(0.0387P)^2^+8.8659P] where P=(Fo^2^+2Fc^2^)/3'
_refine_ls_weighting_scheme calc
_refine_ls_wR_factor_gt 0.0790
_refine_ls_wR_factor_ref 0.0822
_reflns_number_gt 3284
_reflns_number_total 3565
_reflns_threshold_expression I>2\s(I)
_cod_data_source_file hb2777.cif
_cod_data_source_block I
_cod_depositor_comments
;
The following automatic conversions were performed:
'_symmetry_cell_setting' value 'Orthorhombic' changed to 'orthorhombic'
according to '/home/saulius/struct/CIF-dictionaries/cif_core.dic'
dictionary named 'cif_core.dic' version 2.4.1 from 2010-06-29.

Automatic conversion script
Id: cif_fix_enum 1527 2010-12-29 10:47:43Z saulius 

The following automatic conversions were performed:

'_symmetry_cell_setting' value 'Orthorhombic' changed to
'orthorhombic' according to
/home/saulius/struct/CIF-dictionaries/cif_core.dic dictionary named
'cif_core.dic' version 2.4.1 from 2010-06-29.

Automatic conversion script
Id: cif_fix_values 1715 2011-07-08 13:25:40Z adriana 
;
_cod_database_code 2220175
_cod_database_fobs_code 2220175

loop_
_symmetry_equiv_pos_as_xyz
'x, y, z'
'-x, -y, z'
'x+1/4, -y+1/4, z+1/4'
'-x+1/4, y+1/4, z+1/4'
'x, y+1/2, z+1/2'
'-x, -y+1/2, z+1/2'
'x+1/4, -y+3/4, z+3/4'
'-x+1/4, y+3/4, z+3/4'
'x+1/2, y, z+1/2'
'-x+1/2, -y, z+1/2'
'x+3/4, -y+1/4, z+3/4'
'-x+3/4, y+1/4, z+3/4'
'x+1/2, y+1/2, z'
'-x+1/2, -y+1/2, z'
'x+3/4, -y+3/4, z+1/4'
'-x+3/4, y+3/4, z+1/4'

loop_
_atom_site_type_symbol
_atom_site_label
_atom_site_fract_x
_atom_site_fract_y
_atom_site_fract_z
_atom_site_U_iso_or_equiv
_atom_site_adp_type
_atom_site_calc_flag
_atom_site_refinement_flags
_atom_site_occupancy
_atom_site_disorder_assembly
_atom_site_disorder_group
Cl Cl1 0.28309(3) 1.00598(3) 0.40561(10) 0.0647(3) Uani d . 1 . .
Cl Cl2 0.46782(4) 0.85540(5) -0.17854(12) 0.1075(5) Uani d . 1 . .
F F1 0.39895(14) 1.06805(12) 0.8595(6) 0.1059(17) Uani d PDU 0.800(8) A 1
F F2 0.4312(2) 1.01859(14) 0.9614(4) 0.1148(18) Uani d PDU 0.800(8) A 1
F F3 0.47071(12) 1.04708(16) 0.7981(5) 0.0958(15) Uani d PDU 0.800(8) A 1
F F1' 0.4028(5) 1.0381(5) 0.9535(11) 0.074(4) Uani d PDU 0.200(8) A 2
F F2' 0.4714(4) 1.0263(5) 0.8653(18) 0.087(5) Uani d PDU 0.200(8) A 2
F F3' 0.4283(7) 1.0724(3) 0.7878(16) 0.106(6) Uani d PDU 0.200(8) A 2
O O1 0.36097(7) 0.91496(6) 0.4022(2) 0.0453(5) Uani d . 1 A .
O O2 0.52136(8) 0.96046(6) 0.3535(3) 0.0576(6) Uani d . 1 A .
N N1 0.35642(9) 0.99358(8) 0.7518(3) 0.0445(6) Uani d . 1 . .
N N2 0.34753(8) 0.97021(6) 0.6376(2) 0.0360(5) Uani d . 1 . .
N N3 0.28654(9) 0.92344(8) 0.7109(3) 0.0479(6) Uani d . 1 . .
N N4 0.42127(8) 0.95772(6) 0.3170(2) 0.0342(5) Uani d . 1 A .
H H4 0.4359 0.9808 0.3291 0.041 Uiso calc R 1 . .
N N5 0.56488(8) 0.90701(7) 0.2779(3) 0.0419(6) Uani d . 1 A .
H H5 0.5672 0.8873 0.2186 0.050 Uiso calc R 1 . .
C C1 0.26575(11) 0.96695(9) 0.5174(3) 0.0448(7) Uani d . 1 . .
C C2 0.21856(11) 0.94974(11) 0.5056(4) 0.0566(9) Uani d . 1 . .
H H2 0.1958 0.9587 0.4375 0.068 Uiso calc R 1 . .
C C3 0.20605(12) 0.91908(11) 0.5966(4) 0.0602(10) Uani d . 1 . .
H H3 0.1747 0.9064 0.5899 0.072 Uiso calc R 1 . .
C C4 0.23980(14) 0.90720(10) 0.6975(4) 0.0592(9) Uani d . 1 . .
H H4A 0.2302 0.8869 0.7604 0.071 Uiso calc R 1 . .
C C5 0.29811(10) 0.95245(8) 0.6209(3) 0.0379(6) Uani d . 1 . .
C C6 0.40279(10) 1.00776(9) 0.7321(3) 0.0434(7) Uani d . 1 A .
C C7 0.42585(12) 1.03518(11) 0.8368(4) 0.0596(9) Uani d D 1 . .
C C8 0.42392(10) 0.99401(9) 0.6056(3) 0.0429(7) Uani d . 1 . .
H H8 0.4558 1.0000 0.5695 0.052 Uiso calc R 1 A .
C C9 0.38752(10) 0.96987(8) 0.5464(3) 0.0346(6) Uani d . 1 A .
C C10 0.38824(9) 0.94496(7) 0.4152(3) 0.0329(6) Uani d . 1 . .
C C11 0.43316(10) 0.93476(7) 0.1941(3) 0.0323(6) Uani d . 1 . .
C C12 0.48281(9) 0.92011(7) 0.1738(3) 0.0319(6) Uani d . 1 A .
C C13 0.49293(10) 0.89622(9) 0.0565(3) 0.0415(6) Uani d . 1 . .
H H13 0.5254 0.8864 0.0410 0.050 Uiso calc R 1 A .
C C14 0.45484(12) 0.88718(10) -0.0367(3) 0.0534(8) Uani d . 1 A .
C C15 0.40693(11) 0.90324(10) -0.0207(3) 0.0507(8) Uani d . 1 . .
H H15 0.3822 0.8976 -0.0875 0.061 Uiso calc R 1 A .
C C16 0.39557(10) 0.92751(9) 0.0935(3) 0.0401(6) Uani d . 1 A .
C C17 0.34412(11) 0.94686(11) 0.1030(4) 0.0565(8) Uani d . 1 . .
H H17A 0.3290 0.9476 0.0108 0.085 Uiso calc R 1 A .
H H17B 0.3474 0.9741 0.1385 0.085 Uiso calc R 1 . .
H H17C 0.3232 0.9313 0.1656 0.085 Uiso calc R 1 . .
C C18 0.52432(10) 0.93058(8) 0.2762(3) 0.0334(6) Uani d . 1 . .
C C19 0.60538(12) 0.91391(11) 0.3778(4) 0.0597(9) Uani d . 1 . .
H H19A 0.6216 0.9394 0.3571 0.090 Uiso calc R 1 A .
H H19B 0.6296 0.8923 0.3708 0.090 Uiso calc R 1 . .
H H19C 0.5918 0.9147 0.4718 0.090 Uiso calc R 1 . .

loop_
_atom_site_aniso_label
_atom_site_aniso_U_11
_atom_site_aniso_U_22
_atom_site_aniso_U_33
_atom_site_aniso_U_12
_atom_site_aniso_U_13
_atom_site_aniso_U_23
Cl1 0.0572(5) 0.0631(5) 0.0737(6) 0.0044(4) -0.0053(4) 0.0203(5)
Cl2 0.0781(7) 0.1621(12) 0.0821(8) 0.0360(7) -0.0273(6) -0.0839(8)
F1 0.090(2) 0.090(2) 0.137(3) 0.0050(19) -0.020(2) -0.063(2)
F2 0.168(4) 0.117(3) 0.059(2) -0.042(3) -0.040(2) -0.0052(18)
F3 0.067(2) 0.132(3) 0.088(3) -0.0499(19) 0.0139(17) -0.043(2)
F1' 0.067(6) 0.095(6) 0.060(6) -0.014(5) 0.009(4) -0.021(5)
F2' 0.072(6) 0.094(6) 0.094(7) 0.004(5) -0.017(5) -0.018(5)
F3' 0.121(8) 0.094(7) 0.103(7) -0.008(5) -0.014(5) -0.004(5)
O1 0.0485(11) 0.0440(11) 0.0433(11) -0.0146(9) 0.0108(10) -0.0005(9)
O2 0.0434(12) 0.0537(12) 0.0757(17) 0.0105(10) -0.0185(11) -0.0324(12)
N1 0.0407(13) 0.0564(15) 0.0365(13) -0.0054(11) 0.0038(10) -0.0095(11)
N2 0.0312(11) 0.0441(12) 0.0326(12) -0.0019(9) 0.0043(9) -0.0051(10)
N3 0.0511(15) 0.0500(14) 0.0426(14) -0.0052(12) 0.0153(11) -0.0014(12)
N4 0.0332(11) 0.0331(11) 0.0364(13) -0.0044(9) 0.0052(10) -0.0030(10)
N5 0.0347(12) 0.0433(13) 0.0478(14) 0.0065(10) -0.0059(10) -0.0128(11)
C1 0.0378(16) 0.0472(16) 0.0492(18) 0.0027(13) 0.0053(13) -0.0069(14)
C2 0.0356(17) 0.067(2) 0.067(2) -0.0003(15) -0.0020(16) -0.0149(18)
C3 0.0381(17) 0.068(2) 0.075(2) -0.0137(16) 0.0124(17) -0.022(2)
C4 0.065(2) 0.0553(19) 0.058(2) -0.0176(17) 0.0271(17) -0.0078(16)
C5 0.0335(14) 0.0422(15) 0.0380(16) -0.0023(11) 0.0100(12) -0.0074(12)
C6 0.0380(16) 0.0545(17) 0.0376(16) -0.0054(13) -0.0001(12) -0.0042(13)
C7 0.0503(19) 0.077(2) 0.052(2) -0.0108(18) 0.0062(16) -0.0155(18)
C8 0.0326(14) 0.0557(17) 0.0405(16) -0.0058(13) 0.0051(12) -0.0010(13)
C9 0.0337(14) 0.0392(14) 0.0307(13) 0.0022(11) 0.0021(11) 0.0020(11)
C10 0.0288(13) 0.0351(13) 0.0347(14) 0.0006(11) 0.0028(11) 0.0050(11)
C11 0.0330(13) 0.0329(13) 0.0310(14) -0.0043(11) 0.0016(11) 0.0042(10)
C12 0.0314(13) 0.0310(12) 0.0333(14) -0.0044(10) 0.0008(11) 0.0008(11)
C13 0.0357(14) 0.0499(16) 0.0391(15) 0.0027(12) 0.0002(12) -0.0068(13)
C14 0.0502(18) 0.069(2) 0.0405(17) 0.0035(16) -0.0066(13) -0.0218(16)
C15 0.0422(17) 0.071(2) 0.0392(17) -0.0054(15) -0.0108(13) -0.0092(16)
C16 0.0319(14) 0.0501(16) 0.0383(16) -0.0040(12) 0.0012(11) 0.0034(13)
C17 0.0365(15) 0.085(2) 0.0481(19) 0.0068(16) -0.0051(14) 0.0040(16)
C18 0.0335(14) 0.0308(13) 0.0359(15) -0.0015(11) -0.0003(11) -0.0020(11)
C19 0.0393(17) 0.073(2) 0.067(2) 0.0107(15) -0.0141(15) -0.0186(19)

loop_
_atom_type_symbol
_atom_type_description
_atom_type_scat_dispersion_real
_atom_type_scat_dispersion_imag
_atom_type_scat_source
C C 0.0033 0.0016 'International Tables Vol C Tables 4.2.6.8 and 6.1.1.4'
H H 0.0000 0.0000 'International Tables Vol C Tables 4.2.6.8 and 6.1.1.4'
N N 0.0061 0.0033 'International Tables Vol C Tables 4.2.6.8 and 6.1.1.4'
O O 0.0106 0.0060 'International Tables Vol C Tables 4.2.6.8 and 6.1.1.4'
F F 0.0171 0.0103 'International Tables Vol C Tables 4.2.6.8 and 6.1.1.4'
Cl Cl 0.1484 0.1585 'International Tables Vol C Tables 4.2.6.8 and 6.1.1.4'

loop_
_geom_angle_atom_site_label_1
_geom_angle_atom_site_label_2
_geom_angle_atom_site_label_3
_geom_angle
C6 N1 N2 104.4(2)
N1 N2 C9 112.1(2)
N1 N2 C5 118.5(2)
C9 N2 C5 129.1(2)
C5 N3 C4 116.0(3)
C10 N4 C11 123.0(2)
C10 N4 H4 118.5
C11 N4 H4 118.5
C18 N5 C19 121.1(2)
C18 N5 H5 119.5
C19 N5 H5 119.5
C2 C1 C5 118.5(3)
C2 C1 Cl1 119.8(3)
C5 C1 Cl1 121.7(2)
C3 C2 C1 118.1(3)
C3 C2 H2 120.9
C1 C2 H2 120.9
C4 C3 C2 119.6(3)
C4 C3 H3 120.2
C2 C3 H3 120.2
N3 C4 C3 123.4(3)
N3 C4 H4A 118.3
C3 C4 H4A 118.3
N3 C5 C1 124.3(3)
N3 C5 N2 115.7(3)
C1 C5 N2 119.9(2)
N1 C6 C8 112.2(3)
N1 C6 C7 120.2(3)
C8 C6 C7 127.6(3)
F1' C7 F2' 106.9(8)
F1' C7 F3 131.5(6)
F2' C7 F3 42.6(7)
F1' C7 F2 45.3(7)
F2' C7 F2 67.0(8)
F3 C7 F2 106.3(4)
F1' C7 F3' 105.2(8)
F2' C7 F3' 104.1(8)
F3 C7 F3' 64.8(8)
F2 C7 F3' 134.7(7)
F1' C7 F1 62.1(7)
F2' C7 F1 132.1(7)
F3 C7 F1 107.1(4)
F2 C7 F1 104.8(4)
F3' C7 F1 46.8(8)
F1' C7 C6 115.8(6)
F2' C7 C6 113.3(7)
F3 C7 C6 111.8(3)
F2 C7 C6 113.4(3)
F3' C7 C6 110.7(7)
F1 C7 C6 112.9(3)
C9 C8 C6 104.9(2)
C9 C8 H8 127.5
C6 C8 H8 127.5
N2 C9 C8 106.3(2)
N2 C9 C10 122.9(2)
C8 C9 C10 130.7(2)
O1 C10 N4 124.3(2)
O1 C10 C9 121.2(2)
N4 C10 C9 114.5(2)
C16 C11 C12 120.8(2)
C16 C11 N4 119.4(2)
C12 C11 N4 119.8(2)
C13 C12 C11 118.8(2)
C13 C12 C18 120.3(2)
C11 C12 C18 120.9(2)
C14 C13 C12 119.7(3)
C14 C13 H13 120.1
C12 C13 H13 120.1
C13 C14 C15 121.4(3)
C13 C14 Cl2 118.8(2)
C15 C14 Cl2 119.8(2)
C16 C15 C14 120.5(3)
C16 C15 H15 119.7
C14 C15 H15 119.7
C15 C16 C11 118.6(3)
C15 C16 C17 119.3(3)
C11 C16 C17 122.1(3)
C16 C17 H17A 109.5
C16 C17 H17B 109.5
H17A C17 H17B 109.5
C16 C17 H17C 109.5
H17A C17 H17C 109.5
H17B C17 H17C 109.5
O2 C18 N5 120.9(2)
O2 C18 C12 121.4(2)
N5 C18 C12 117.7(2)
N5 C19 H19A 109.5
N5 C19 H19B 109.5
H19A C19 H19B 109.5
N5 C19 H19C 109.5
H19A C19 H19C 109.5
H19B C19 H19C 109.5

loop_
_geom_bond_atom_site_label_1
_geom_bond_atom_site_label_2
_geom_bond_distance
Cl1 C1 1.725(3)
Cl2 C14 1.736(3)
F1 C7 1.311(4)
F2 C7 1.307(4)
F3 C7 1.303(4)
F1' C7 1.266(8)
F2' C7 1.269(8)
F3' C7 1.310(8)
O1 C10 1.228(3)
O2 C18 1.227(3)
N1 C6 1.326(4)
N1 N2 1.347(3)
N2 C9 1.366(3)
N2 C5 1.441(3)
N3 C5 1.315(4)
N3 C4 1.353(4)
N4 C10 1.343(3)
N4 C11 1.423(3)
N4 H4 0.8600
N5 C18 1.324(3)
N5 C19 1.447(4)
N5 H5 0.8600
C1 C2 1.375(4)
C1 C5 1.386(4)
C2 C3 1.367(5)
C2 H2 0.9300
C3 C4 1.365(5)
C3 H3 0.9300
C4 H4A 0.9300
C6 C8 1.397(4)
C6 C7 1.472(4)
C8 C9 1.368(4)
C8 H8 0.9300
C9 C10 1.488(4)
C11 C16 1.397(4)
C11 C12 1.412(4)
C12 C13 1.387(4)
C12 C18 1.505(3)
C13 C14 1.372(4)
C13 H13 0.9300
C14 C15 1.382(4)
C15 C16 1.377(4)
C15 H15 0.9300
C16 C17 1.505(4)
C17 H17A 0.9600
C17 H17B 0.9600
C17 H17C 0.9600
C19 H19A 0.9600
C19 H19B 0.9600
C19 H19C 0.9600

loop_
_geom_hbond_atom_site_label_D
_geom_hbond_atom_site_label_H
_geom_hbond_atom_site_label_A
_geom_hbond_site_symmetry_A
_geom_hbond_distance_DH
_geom_hbond_distance_HA
_geom_hbond_distance_DA
_geom_hbond_angle_DHA
N4 H4 O2 . 0.86 2.37 2.673(3) 101
N4 H4 O2 2_675 0.86 2.25 3.107(3) 176
N5 H5 O1 7_564 0.86 2.16 2.915(3) 146
C8 H8 O2 2_675 0.93 2.50 3.168(4) 129

loop_
_geom_torsion_atom_site_label_1
_geom_torsion_atom_site_label_2
_geom_torsion_atom_site_label_3
_geom_torsion_atom_site_label_4
_geom_torsion
C6 N1 N2 C9 -0.5(3)
C6 N1 N2 C5 -175.3(2)
C5 C1 C2 C3 -0.1(4)
Cl1 C1 C2 C3 -179.5(3)
C1 C2 C3 C4 1.5(5)
C5 N3 C4 C3 1.0(4)
C2 C3 C4 N3 -2.0(5)
C4 N3 C5 C1 0.5(4)
C4 N3 C5 N2 178.7(2)
C2 C1 C5 N3 -1.0(4)
Cl1 C1 C5 N3 178.5(2)
C2 C1 C5 N2 -179.1(3)
Cl1 C1 C5 N2 0.4(4)
N1 N2 C5 N3 -69.8(3)
C9 N2 C5 N3 116.4(3)
N1 N2 C5 C1 108.4(3)
C9 N2 C5 C1 -65.4(4)
N2 N1 C6 C8 0.4(3)
N2 N1 C6 C7 179.6(3)
N1 C6 C7 F1' 11.8(10)
C8 C6 C7 F1' -169.1(10)
N1 C6 C7 F2' 135.8(10)
C8 C6 C7 F2' -45.1(11)
N1 C6 C7 F3 -177.9(4)
C8 C6 C7 F3 1.1(6)
N1 C6 C7 F2 61.9(5)
C8 C6 C7 F2 -119.0(5)
N1 C6 C7 F3' -107.7(10)
C8 C6 C7 F3' 71.4(11)
N1 C6 C7 F1 -57.1(5)
C8 C6 C7 F1 122.0(4)
N1 C6 C8 C9 -0.2(3)
C7 C6 C8 C9 -179.3(3)
N1 N2 C9 C8 0.4(3)
C5 N2 C9 C8 174.5(3)
N1 N2 C9 C10 177.2(2)
C5 N2 C9 C10 -8.7(4)
C6 C8 C9 N2 -0.2(3)
C6 C8 C9 C10 -176.6(3)
C11 N4 C10 O1 -8.6(4)
C11 N4 C10 C9 170.3(2)
N2 C9 C10 O1 -22.0(4)
C8 C9 C10 O1 154.0(3)
N2 C9 C10 N4 159.1(2)
C8 C9 C10 N4 -24.9(4)
C10 N4 C11 C16 64.7(3)
C10 N4 C11 C12 -116.2(3)
C16 C11 C12 C13 -3.9(4)
N4 C11 C12 C13 177.1(2)
C16 C11 C12 C18 175.2(2)
N4 C11 C12 C18 -3.8(3)
C11 C12 C13 C14 -0.3(4)
C18 C12 C13 C14 -179.4(3)
C12 C13 C14 C15 3.7(5)
C12 C13 C14 Cl2 -177.2(2)
C13 C14 C15 C16 -2.8(5)
Cl2 C14 C15 C16 178.0(3)
C14 C15 C16 C11 -1.4(4)
C14 C15 C16 C17 175.9(3)
C12 C11 C16 C15 4.7(4)
N4 C11 C16 C15 -176.2(2)
C12 C11 C16 C17 -172.5(3)
N4 C11 C16 C17 6.6(4)
C19 N5 C18 O2 4.6(4)
C19 N5 C18 C12 -177.1(3)
C13 C12 C18 O2 157.4(3)
C11 C12 C18 O2 -21.8(4)
C13 C12 C18 N5 -21.0(4)
C11 C12 C18 N5 159.9(2)
